data_1567047
loop_
_publ_author_name
'Xu, Zhen'
'Hean, Duane'
'Yuan, Jennifer'
'Wolf, Michael O.'

_publ_section_title
;
 Control of photoluminescence quantum yield and long-lived triplet
 emission lifetime in organic alloys
;
_journal_name_full 'Chemical Science'
_journal_paper_doi 10.1039/D2SC01922A
_journal_year 2022
_chemical_formula_moiety 'C19.713 H14.14 Br0.287 N O'
_chemical_formula_sum 'C19.71 H14.14 Br0.29 N O'
_chemical_formula_weight 303.98
_space_group_crystal_system monoclinic
_space_group_IT_number 14
_space_group_name_Hall '-P 2yn'
_space_group_name_H-M_alt 'P 1 21/n 1'
_atom_sites_solution_hydrogens geom
_audit_creation_date 2021-10-16
_audit_creation_method
;
Olex2 1.3
(compiled 2020.11.12 svn.r5f609507 for OlexSys, GUI svn.r6408)
;
_audit_update_record
;
2021-10-17 deposited with the CCDC.	2022-05-17 downloaded from the CCDC.
;
_cell_angle_alpha 90
_cell_angle_beta 94.854(2)
_cell_angle_gamma 90
_cell_formula_units_Z 4
_cell_length_a 11.5964(10)
_cell_length_b 10.0911(8)
_cell_length_c 12.3080(10)
_cell_measurement_reflns_used 8336
_cell_measurement_temperature 100
_cell_measurement_theta_max 30.51
_cell_measurement_theta_min 2.32
_cell_volume 1435.1(2)
_computing_cell_refinement 'SAINT V8.40A (Bruker, 2019)'
_computing_data_reduction 'SAINT V8.40A (Bruker, 2019)'
_computing_molecular_graphics 'Olex2 1.3 (Dolomanov et al., 2009)'
_computing_publication_material 'Olex2 1.3 (Dolomanov et al., 2009)'
_computing_structure_refinement 'XL  (Sheldrick, 2008)'
_computing_structure_solution 'SHELXT 2014/5 (Sheldrick, 2014)'
_diffrn_ambient_temperature 100
_diffrn_measured_fraction_theta_full 1.000
_diffrn_measured_fraction_theta_max 0.994
_diffrn_measurement_device_type 'Bruker APEX-II CCD'
_diffrn_measurement_method '\f and \w scans'
_diffrn_radiation_type MoK\a
_diffrn_radiation_wavelength 0.71073
_diffrn_reflns_av_R_equivalents 0.0234
_diffrn_reflns_av_unetI/netI 0.0182
_diffrn_reflns_Laue_measured_fraction_full 1.000
_diffrn_reflns_Laue_measured_fraction_max 0.994
_diffrn_reflns_limit_h_max 16
_diffrn_reflns_limit_h_min -16
_diffrn_reflns_limit_k_max 9
_diffrn_reflns_limit_k_min -14
_diffrn_reflns_limit_l_max 17
_diffrn_reflns_limit_l_min -17
_diffrn_reflns_number 23841
_diffrn_reflns_point_group_measured_fraction_full 1.000
_diffrn_reflns_point_group_measured_fraction_max 0.994
_diffrn_reflns_theta_full 25.242
_diffrn_reflns_theta_max 30.537
_diffrn_reflns_theta_min 2.317
_diffrn_source_current 30.0
_diffrn_source_power 1.35
_diffrn_source_voltage 45.0
_diffrn_standards_number 0
_exptl_absorpt_coefficient_mu 0.881
_exptl_absorpt_correction_T_max 0.7461
_exptl_absorpt_correction_T_min 0.6457
_exptl_absorpt_correction_type multi-scan
_exptl_absorpt_process_details
;
SADABS-2016/2 (Bruker,2016/2) was used for absorption correction.
wR2(int) was 0.0535 before and 0.0340 after correction.
The Ratio of minimum to maximum transmission is 0.8654.
The \l/2 correction factor is Not present.
;
_exptl_crystal_colour colourless
_exptl_crystal_colour_primary colourless
_exptl_crystal_density_diffrn 1.407
_exptl_crystal_description prism
_exptl_crystal_F_000 630
_exptl_crystal_size_max 0.389
_exptl_crystal_size_mid 0.365
_exptl_crystal_size_min 0.312
_refine_diff_density_max 0.382
_refine_diff_density_min -0.247
_refine_diff_density_rms 0.051
_refine_ls_extinction_method none
_refine_ls_goodness_of_fit_ref 1.066
_refine_ls_hydrogen_treatment constr
_refine_ls_matrix_type full
_refine_ls_number_parameters 210
_refine_ls_number_reflns 4369
_refine_ls_number_restraints 351
_refine_ls_restrained_S_all 1.024
_refine_ls_R_factor_all 0.0458
_refine_ls_R_factor_gt 0.0370
_refine_ls_shift/su_max 0.000
_refine_ls_shift/su_mean 0.000
_refine_ls_structure_factor_coef Fsqd
_refine_ls_weighting_details 'w=1/[\s^2^(Fo^2^)+(0.0381P)^2^+0.7795P] where P=(Fo^2^+2Fc^2^)/3'
_refine_ls_weighting_scheme calc
_refine_ls_wR_factor_gt 0.0893
_refine_ls_wR_factor_ref 0.0931
_reflns_Friedel_coverage 0.000
_reflns_number_gt 3752
_reflns_number_total 4369
_reflns_threshold_expression 'I > 2\s(I)'
_cod_data_source_file d2sc01922a2.cif
_cod_data_source_block mw411_a
_cod_database_code 1567047
_shelx_shelxl_version_number 2018/3
_shelx_space_group_comment
;
The symmetry employed for this shelxl refinement is uniquely defined
by the following loop, which should always be used as a source of
symmetry information in preference to the above space-group names.
They are only intended as comments.
;
_shelx_estimated_absorpt_t_max 0.771
_shelx_estimated_absorpt_t_min 0.726
_olex2_refinement_description
;
1. Fixed Uiso
 At 1.2 times of:
  All C(H) groups
 At 1.5 times of:
  All C(H,H,H) groups
2. Uiso/Uaniso restraints and constraints
All non-hydrogen atoms have similar U: within 2A with sigma of 0.04 and sigma
for terminal atoms of 0.08 within 2A
3. Rigid body (RIGU) restrains
 All non-hydrogen atoms
 with sigma for 1-2 distances of 0.004 and sigma for 1-3 distances of 0.004
4. Others
 Sof(Br1)=1-FVAR(1)
 Sof(C1)=Sof(H1A)=Sof(H1B)=Sof(H1C)=FVAR(1)
5.a Aromatic/amide H refined with riding coordinates:
 C7(H7), C6(H6), C13(H13), C4(H4), C10(H10), C16(H16), C3(H3), C19(H19),
 C11(H11), C12(H12), C18(H18), C17(H17)
5.b Idealised Me refined as rotating group:
 C1(H1A,H1B,H1C)
;
_olex2_submission_special_instructions 'No special instructions were received'

loop_
_space_group_symop_operation_xyz
'x, y, z'
'-x+1/2, y+1/2, -z+1/2'
'-x, -y, -z'
'x-1/2, -y-1/2, z-1/2'

loop_
_atom_site_label
_atom_site_type_symbol
_atom_site_fract_x
_atom_site_fract_y
_atom_site_fract_z
_atom_site_U_iso_or_equiv
_atom_site_adp_type
_atom_site_occupancy
_atom_site_site_symmetry_order
_atom_site_calc_flag
_atom_site_refinement_flags_posn
_atom_site_refinement_flags_adp
_atom_site_refinement_flags_occupancy
_atom_site_disorder_assembly
_atom_site_disorder_group
Br1 Br 0.43043(18) 0.77880(18) 0.81342(17) 0.0172(2) Uani 0.2868(11) 1 d . U P A 2
O1 O 0.60343(8) 0.13920(9) 0.78437(7) 0.0232(2) Uani 1 1 d . U . . .
N1 N 0.65911(8) 0.19885(10) 0.61834(7) 0.01327(18) Uani 1 1 d . U . . .
C5 C 0.57174(9) 0.36375(11) 0.73652(9) 0.0133(2) Uani 1 1 d . U . . .
C9 C 0.72202(9) 0.28451(11) 0.55339(8) 0.0128(2) Uani 1 1 d . U . . .
C15 C 0.70882(9) 0.07902(11) 0.47115(9) 0.0138(2) Uani 1 1 d . U . . .
C7 C 0.46484(9) 0.56051(12) 0.67761(9) 0.0152(2) Uani 1 1 d . U . . .
H7 H 0.420644 0.608420 0.622189 0.018 Uiso 1 1 calc R U . . .
C6 C 0.50991(9) 0.43661(12) 0.65450(8) 0.0141(2) Uani 1 1 d . U . . .
H6 H 0.498542 0.401602 0.582740 0.017 Uiso 1 1 calc R U . . .
C14 C 0.75240(9) 0.21285(11) 0.46161(8) 0.0132(2) Uani 1 1 d . U . . .
C8 C 0.61322(9) 0.22668(12) 0.71777(9) 0.0145(2) Uani 1 1 d . U . . .
C20 C 0.65610(9) 0.07132(11) 0.56984(9) 0.0137(2) Uani 1 1 d . U . . .
C13 C 0.82082(10) 0.27215(12) 0.38707(9) 0.0163(2) Uani 1 1 d . U . . .
H13 H 0.841521 0.224648 0.324982 0.020 Uiso 1 1 calc R U . . .
C4 C 0.58665(9) 0.41503(12) 0.84220(9) 0.0160(2) Uani 1 1 d . U . . .
H4 H 0.625642 0.364252 0.899016 0.019 Uiso 1 1 calc R U . . .
C2 C 0.48453(9) 0.61448(12) 0.78221(9) 0.0153(2) Uani 1 1 d . U . . .
C10 C 0.76114(10) 0.41364(12) 0.57351(9) 0.0154(2) Uani 1 1 d . U . . .
H10 H 0.742449 0.460796 0.636482 0.019 Uiso 1 1 calc R U . . .
C16 C 0.71378(10) -0.03296(12) 0.40499(9) 0.0173(2) Uani 1 1 d . U . . .
H16 H 0.748098 -0.028524 0.337684 0.021 Uiso 1 1 calc R U . . .
C3 C 0.54457(10) 0.54008(12) 0.86429(9) 0.0167(2) Uani 1 1 d . U . . .
H3 H 0.556726 0.575368 0.935899 0.020 Uiso 1 1 calc R U . . .
C19 C 0.60950(10) -0.04645(12) 0.60536(10) 0.0178(2) Uani 1 1 d . U . . .
H19 H 0.574327 -0.051088 0.672215 0.021 Uiso 1 1 calc R U . . .
C11 C 0.82872(10) 0.47076(12) 0.49762(9) 0.0182(2) Uani 1 1 d . U . . .
H11 H 0.855652 0.559017 0.508842 0.022 Uiso 1 1 calc R U . . .
C12 C 0.85799(10) 0.40146(13) 0.40522(9) 0.0187(2) Uani 1 1 d . U . . .
H12 H 0.903634 0.443378 0.354632 0.022 Uiso 1 1 calc R U . . .
C18 C 0.61656(10) -0.15707(12) 0.53890(11) 0.0203(2) Uani 1 1 d . U . . .
H18 H 0.586040 -0.239050 0.561346 0.024 Uiso 1 1 calc R U . . .
C17 C 0.66739(10) -0.15097(13) 0.43983(10) 0.0205(2) Uani 1 1 d . U . . .
H17 H 0.670199 -0.228220 0.396018 0.025 Uiso 1 1 calc R U . . .
C1 C 0.4427(8) 0.7556(7) 0.8084(7) 0.0215(13) Uani 0.7132(11) 1 d . U P A 1
H1A H 0.409394 0.797849 0.741234 0.032 Uiso 0.7132(11) 1 calc R U P A 1
H1B H 0.508402 0.808159 0.839654 0.032 Uiso 0.7132(11) 1 calc R U P A 1
H1C H 0.383861 0.750079 0.860844 0.032 Uiso 0.7132(11) 1 calc R U P A 1

loop_
_atom_site_aniso_label
_atom_site_aniso_U_11
_atom_site_aniso_U_22
_atom_site_aniso_U_33
_atom_site_aniso_U_23
_atom_site_aniso_U_13
_atom_site_aniso_U_12
Br1 0.0201(5) 0.0112(5) 0.0209(3) -0.0036(3) 0.0054(3) 0.0001(3)
O1 0.0334(5) 0.0190(4) 0.0186(4) 0.0065(3) 0.0097(3) 0.0057(4)
N1 0.0150(4) 0.0121(4) 0.0132(4) 0.0006(3) 0.0041(3) -0.0002(3)
C5 0.0127(4) 0.0139(5) 0.0136(4) 0.0007(4) 0.0032(3) -0.0003(4)
C9 0.0117(4) 0.0144(5) 0.0124(4) 0.0023(4) 0.0025(3) 0.0008(4)
C15 0.0112(4) 0.0155(5) 0.0145(4) 0.0006(4) 0.0008(3) 0.0010(4)
C7 0.0152(5) 0.0157(5) 0.0147(5) 0.0013(4) 0.0008(4) 0.0007(4)
C6 0.0149(4) 0.0159(5) 0.0115(4) -0.0003(4) 0.0014(3) 0.0000(4)
C14 0.0121(4) 0.0145(5) 0.0130(4) 0.0012(4) 0.0010(3) 0.0017(4)
C8 0.0146(5) 0.0164(5) 0.0129(4) 0.0017(4) 0.0031(4) 0.0019(4)
C20 0.0124(4) 0.0137(5) 0.0150(5) -0.0001(4) 0.0008(4) 0.0010(4)
C13 0.0151(5) 0.0202(6) 0.0141(5) 0.0012(4) 0.0039(4) 0.0010(4)
C4 0.0146(5) 0.0207(6) 0.0128(4) 0.0013(4) 0.0009(4) 0.0005(4)
C2 0.0129(4) 0.0156(5) 0.0178(5) -0.0019(4) 0.0034(4) -0.0017(4)
C10 0.0160(5) 0.0155(5) 0.0151(5) -0.0003(4) 0.0023(4) -0.0014(4)
C16 0.0157(5) 0.0185(6) 0.0178(5) -0.0032(4) 0.0014(4) 0.0013(4)
C3 0.0156(5) 0.0212(6) 0.0133(4) -0.0036(4) 0.0016(4) -0.0014(4)
C19 0.0163(5) 0.0169(6) 0.0205(5) 0.0020(4) 0.0031(4) -0.0013(4)
C11 0.0189(5) 0.0165(6) 0.0194(5) 0.0016(4) 0.0032(4) -0.0037(4)
C12 0.0181(5) 0.0213(6) 0.0174(5) 0.0038(4) 0.0054(4) -0.0023(4)
C18 0.0181(5) 0.0145(6) 0.0284(6) -0.0001(5) 0.0026(4) -0.0034(4)
C17 0.0185(5) 0.0167(6) 0.0261(6) -0.0062(5) 0.0015(4) -0.0008(4)
C1 0.0188(17) 0.019(3) 0.0268(17) -0.0030(17) 0.0041(11) 0.0003(16)

loop_
_atom_type_symbol
_atom_type_description
_atom_type_scat_dispersion_real
_atom_type_scat_dispersion_imag
_atom_type_scat_source
C C 0.0033 0.0016 'International Tables Vol C Tables 4.2.6.8 and 6.1.1.4'
H H 0.0000 0.0000 'International Tables Vol C Tables 4.2.6.8 and 6.1.1.4'
Br Br -0.2901 2.4595 'International Tables Vol C Tables 4.2.6.8 and 6.1.1.4'
N N 0.0061 0.0033 'International Tables Vol C Tables 4.2.6.8 and 6.1.1.4'
O O 0.0106 0.0060 'International Tables Vol C Tables 4.2.6.8 and 6.1.1.4'

loop_
_geom_angle_atom_site_label_1
_geom_angle_atom_site_label_2
_geom_angle_atom_site_label_3
_geom_angle
_geom_angle_site_symmetry_1
_geom_angle_site_symmetry_3
_geom_angle_publ_flag
C8 N1 C9 128.30(10) . . ?
C8 N1 C20 123.44(9) . . ?
C20 N1 C9 108.11(8) . . ?
C6 C5 C8 121.99(10) . . ?
C6 C5 C4 119.57(10) . . ?
C4 C5 C8 118.18(10) . . ?
C14 C9 N1 108.28(9) . . ?
C10 C9 N1 130.04(10) . . ?
C10 C9 C14 121.43(10) . . ?
C20 C15 C14 107.53(10) . . ?
C16 C15 C14 132.40(10) . . ?
C16 C15 C20 120.05(10) . . ?
C6 C7 H7 119.9 . . ?
C6 C7 C2 120.15(10) . . ?
C2 C7 H7 119.9 . . ?
C5 C6 H6 119.9 . . ?
C7 C6 C5 120.21(10) . . ?
C7 C6 H6 119.9 . . ?
C9 C14 C15 107.47(9) . . ?
C13 C14 C9 120.02(10) . . ?
C13 C14 C15 132.31(10) . . ?
O1 C8 N1 120.42(11) . . ?
O1 C8 C5 121.33(10) . . ?
N1 C8 C5 118.18(9) . . ?
C15 C20 N1 108.43(9) . . ?
C19 C20 N1 129.75(10) . . ?
C19 C20 C15 121.80(11) . . ?
C14 C13 H13 120.5 . . ?
C12 C13 C14 118.91(10) . . ?
C12 C13 H13 120.5 . . ?
C5 C4 H4 120.0 . . ?
C3 C4 C5 120.08(10) . . ?
C3 C4 H4 120.0 . . ?
C7 C2 Br1 121.01(11) . . ?
C7 C2 C1 121.4(4) . . ?
C3 C2 Br1 119.69(11) . . ?
C3 C2 C7 119.28(11) . . ?
C3 C2 C1 119.3(4) . . ?
C9 C10 H10 121.3 . . ?
C11 C10 C9 117.39(10) . . ?
C11 C10 H10 121.3 . . ?
C15 C16 H16 120.7 . . ?
C17 C16 C15 118.52(11) . . ?
C17 C16 H16 120.7 . . ?
C4 C3 C2 120.60(10) . . ?
C4 C3 H3 119.7 . . ?
C2 C3 H3 119.7 . . ?
C20 C19 H19 121.4 . . ?
C18 C19 C20 117.21(11) . . ?
C18 C19 H19 121.4 . . ?
C10 C11 H11 119.1 . . ?
C10 C11 C12 121.74(11) . . ?
C12 C11 H11 119.1 . . ?
C13 C12 C11 120.48(10) . . ?
C13 C12 H12 119.8 . . ?
C11 C12 H12 119.8 . . ?
C19 C18 H18 119.1 . . ?
C19 C18 C17 121.82(11) . . ?
C17 C18 H18 119.1 . . ?
C16 C17 C18 120.60(11) . . ?
C16 C17 H17 119.7 . . ?
C18 C17 H17 119.7 . . ?
C2 C1 H1A 109.5 . . ?
C2 C1 H1B 109.5 . . ?
C2 C1 H1C 109.5 . . ?
H1A C1 H1B 109.5 . . ?
H1A C1 H1C 109.5 . . ?
H1B C1 H1C 109.5 . . ?

loop_
_geom_bond_atom_site_label_1
_geom_bond_atom_site_label_2
_geom_bond_distance
_geom_bond_site_symmetry_2
_geom_bond_publ_flag
Br1 C2 1.825(2) . ?
O1 C8 1.2165(14) . ?
N1 C9 1.4203(13) . ?
N1 C8 1.4035(13) . ?
N1 C20 1.4179(14) . ?
C5 C6 1.3969(15) . ?
C5 C8 1.4889(16) . ?
C5 C4 1.3969(15) . ?
C9 C14 1.4108(14) . ?
C9 C10 1.3950(16) . ?
C15 C14 1.4502(16) . ?
C15 C20 1.4075(15) . ?
C15 C16 1.3968(16) . ?
C7 H7 0.9500 . ?
C7 C6 1.3937(16) . ?
C7 C2 1.3988(15) . ?
C6 H6 0.9500 . ?
C14 C13 1.3973(15) . ?
C20 C19 1.3912(16) . ?
C13 H13 0.9500 . ?
C13 C12 1.3864(18) . ?
C4 H4 0.9500 . ?
C4 C3 1.3882(17) . ?
C2 C3 1.3964(16) . ?
C2 C1 1.547(6) . ?
C10 H10 0.9500 . ?
C10 C11 1.3939(15) . ?
C16 H16 0.9500 . ?
C16 C17 1.3893(17) . ?
C3 H3 0.9500 . ?
C19 H19 0.9500 . ?
C19 C18 1.3903(17) . ?
C11 H11 0.9500 . ?
C11 C12 1.4010(16) . ?
C12 H12 0.9500 . ?
C18 H18 0.9500 . ?
C18 C17 1.4000(17) . ?
C17 H17 0.9500 . ?
C1 H1A 0.9800 . ?
C1 H1B 0.9800 . ?
C1 H1C 0.9800 . ?

loop_
_geom_torsion_atom_site_label_1
_geom_torsion_atom_site_label_2
_geom_torsion_atom_site_label_3
_geom_torsion_atom_site_label_4
_geom_torsion
_geom_torsion_site_symmetry_1
_geom_torsion_site_symmetry_2
_geom_torsion_site_symmetry_3
_geom_torsion_site_symmetry_4
_geom_torsion_publ_flag
Br1 C2 C3 C4 -179.86(11) . . . . ?
N1 C9 C14 C15 -0.97(12) . . . . ?
N1 C9 C14 C13 -176.39(10) . . . . ?
N1 C9 C10 C11 175.45(11) . . . . ?
N1 C20 C19 C18 178.37(11) . . . . ?
C5 C4 C3 C2 1.62(17) . . . . ?
C9 N1 C8 O1 -150.46(12) . . . . ?
C9 N1 C8 C5 32.59(16) . . . . ?
C9 N1 C20 C15 -4.36(12) . . . . ?
C9 N1 C20 C19 176.84(11) . . . . ?
C9 C14 C13 C12 0.13(16) . . . . ?
C9 C10 C11 C12 -0.82(17) . . . . ?
C15 C14 C13 C12 -173.95(11) . . . . ?
C15 C20 C19 C18 -0.28(17) . . . . ?
C15 C16 C17 C18 0.20(18) . . . . ?
C7 C2 C3 C4 1.40(16) . . . . ?
C6 C5 C8 O1 -136.10(12) . . . . ?
C6 C5 C8 N1 40.82(15) . . . . ?
C6 C5 C4 C3 -2.79(16) . . . . ?
C6 C7 C2 Br1 178.01(11) . . . . ?
C6 C7 C2 C3 -3.26(16) . . . . ?
C6 C7 C2 C1 175.9(4) . . . . ?
C14 C9 C10 C11 1.86(16) . . . . ?
C14 C15 C20 N1 3.73(12) . . . . ?
C14 C15 C20 C19 -177.36(10) . . . . ?
C14 C15 C16 C17 176.96(11) . . . . ?
C14 C13 C12 C11 0.89(17) . . . . ?
C8 N1 C9 C14 178.95(10) . . . . ?
C8 N1 C9 C10 4.71(19) . . . . ?
C8 N1 C20 C15 179.70(9) . . . . ?
C8 N1 C20 C19 0.91(18) . . . . ?
C8 C5 C6 C7 175.00(10) . . . . ?
C8 C5 C4 C3 -177.08(10) . . . . ?
C20 N1 C9 C14 3.28(12) . . . . ?
C20 N1 C9 C10 -170.97(11) . . . . ?
C20 N1 C8 O1 24.61(16) . . . . ?
C20 N1 C8 C5 -152.34(10) . . . . ?
C20 C15 C14 C9 -1.70(12) . . . . ?
C20 C15 C14 C13 172.93(12) . . . . ?
C20 C15 C16 C17 -0.98(16) . . . . ?
C20 C19 C18 C17 -0.52(18) . . . . ?
C4 C5 C6 C7 0.93(16) . . . . ?
C4 C5 C8 O1 38.05(16) . . . . ?
C4 C5 C8 N1 -145.03(10) . . . . ?
C2 C7 C6 C5 2.10(16) . . . . ?
C10 C9 C14 C15 173.87(10) . . . . ?
C10 C9 C14 C13 -1.55(16) . . . . ?
C10 C11 C12 C13 -0.55(18) . . . . ?
C16 C15 C14 C9 -179.83(12) . . . . ?
C16 C15 C14 C13 -5.2(2) . . . . ?
C16 C15 C20 N1 -177.87(10) . . . . ?
C16 C15 C20 C19 1.04(16) . . . . ?
C19 C18 C17 C16 0.57(19) . . . . ?
C1 C2 C3 C4 -177.7(4) . . . . ?
